data_1507506
loop_
_publ_author_name
'Myers, Andrew G.'
'Barbay, Joseph K.'

_publ_section_title
;
 On the Inherent Instability of \a-Amino \a&#x2018;-Fluoro Ketones.
 Evidence for Their Transformation to Reactive Oxyvinyliminium Ion
 Intermediates
;
_journal_issue 3
_journal_name_full 'Organic Letters'
_journal_page_first 425
_journal_paper_doi 10.1021/ol006931x
_journal_volume 3
_journal_year 2001
_chemical_formula_sum 'C21 H26 N2 O2'
_chemical_formula_weight 338.44
_chemical_name_systematic
; 
 ? 
;
_space_group_IT_number 170
_symmetry_cell_setting hexagonal
_symmetry_space_group_name_Hall 'P 65'
_symmetry_space_group_name_H-M 'P 65'
_atom_sites_solution_hydrogens geom
_atom_sites_solution_primary direct
_atom_sites_solution_secondary difmap
_audit_creation_method SHELXL-97
_cell_angle_alpha 90.00
_cell_angle_beta 90.00
_cell_angle_gamma 120.00
_cell_formula_units_Z 6
_cell_length_a 10.0689(13)
_cell_length_b 10.0689(13)
_cell_length_c 30.962(5)
_cell_measurement_temperature 213(2)
_cell_volume 2718.5(7)
_computing_cell_refinement 'Bruker SMART'
_computing_data_collection 'Bruker SMART'
_computing_data_reduction 'Bruker SHELXTL'
_computing_molecular_graphics 'Bruker SHELXTL'
_computing_publication_material 'Bruker SHELXTL'
_computing_structure_refinement 'SHELXL-97 (Sheldrick, 1997)'
_computing_structure_solution 'SHELXS-97 (Sheldrick, 1990)'
_diffrn_ambient_temperature 213(2)
_diffrn_measured_fraction_theta_full 0.956
_diffrn_measured_fraction_theta_max 0.956
_diffrn_measurement_device_type 'CCD area detector'
_diffrn_measurement_method 'phi and omega scans'
_diffrn_radiation_monochromator graphite
_diffrn_radiation_source 'fine-focus sealed tube'
_diffrn_radiation_type MoK\a
_diffrn_radiation_wavelength 0.71073
_diffrn_reflns_av_R_equivalents 0.0830
_diffrn_reflns_av_sigmaI/netI 0.0453
_diffrn_reflns_limit_h_max 13
_diffrn_reflns_limit_h_min -12
_diffrn_reflns_limit_k_max 10
_diffrn_reflns_limit_k_min -12
_diffrn_reflns_limit_l_max 20
_diffrn_reflns_limit_l_min -40
_diffrn_reflns_number 17574
_diffrn_reflns_theta_full 27.84
_diffrn_reflns_theta_max 27.84
_diffrn_reflns_theta_min 2.34
_exptl_absorpt_coefficient_mu 0.080
_exptl_absorpt_correction_type none
_exptl_crystal_colour colorless
_exptl_crystal_density_diffrn 1.240
_exptl_crystal_density_method 'not measured'
_exptl_crystal_description block
_exptl_crystal_F_000 1092
_exptl_crystal_size_max 0.1
_exptl_crystal_size_mid 0.5
_exptl_crystal_size_min 1.0
_refine_diff_density_max 0.153
_refine_diff_density_min -0.173
_refine_diff_density_rms 0.041
_refine_ls_abs_structure_details 'Flack H D (1983), Acta Cryst. A39, 876-881'
_refine_ls_abs_structure_Flack -1.3(14)
_refine_ls_extinction_method none
_refine_ls_goodness_of_fit_ref 1.023
_refine_ls_hydrogen_treatment mixed
_refine_ls_matrix_type full
_refine_ls_number_parameters 229
_refine_ls_number_reflns 3397
_refine_ls_number_restraints 1
_refine_ls_restrained_S_all 1.023
_refine_ls_R_factor_all 0.0603
_refine_ls_R_factor_gt 0.0454
_refine_ls_shift/su_max 0.614
_refine_ls_shift/su_mean 0.019
_refine_ls_structure_factor_coef Fsqd
_refine_ls_weighting_details 'calc w=1/[\s^2^(Fo^2^)+(0.0664P)^2^+0.0000P] where P=(Fo^2^+2Fc^2^)/3'
_refine_ls_weighting_scheme calc
_refine_ls_wR_factor_gt 0.1026
_refine_ls_wR_factor_ref 0.1109
_reflns_number_gt 2760
_reflns_number_total 3397
_reflns_threshold_expression >2sigma(I)
_cod_data_source_file ol006931x.cif
_cod_data_source_block ahkb100t
_cod_depositor_comments
;
The following automatic conversions were performed:

'_symmetry_cell_setting' value 'Hexagonal' changed to 'hexagonal'
according to /home/saulius/struct/CIF-dictionaries/cif_core.dic
dictionary named 'cif_core.dic' version 2.4.2 from 2011-04-26.

Automatic conversion script
Id: cif_fix_values 1715 2011-07-08 13:25:40Z adriana 
;
_cod_original_sg_symbol_H-M P6(5)
_cod_database_code 1507506

loop_
_symmetry_equiv_pos_as_xyz
'x, y, z'
'-y, x-y, z+2/3'
'-x+y, -x, z+1/3'
'-x, -y, z+1/2'
'y, -x+y, z+1/6'
'x-y, x, z+5/6'

loop_
_atom_site_label
_atom_site_type_symbol
_atom_site_fract_x
_atom_site_fract_y
_atom_site_fract_z
_atom_site_U_iso_or_equiv
_atom_site_adp_type
_atom_site_occupancy
_atom_site_symmetry_multiplicity
_atom_site_calc_flag
_atom_site_refinement_flags
O1 O 0.47403(18) 1.18275(19) -0.00239(5) 0.0380(4) Uani 1 1 d .
O2 O 0.3788(2) 0.57839(18) -0.03797(6) 0.0433(4) Uani 1 1 d .
N1 N 0.4360(2) 0.89736(19) 0.02262(6) 0.0260(4) Uani 1 1 d .
N2 N 0.5315(2) 0.7374(2) 0.01542(6) 0.0346(4) Uani 1 1 d .
C1 C 0.2070(2) 0.8764(2) 0.06629(7) 0.0299(5) Uani 1 1 d .
H1 H 0.1851 0.7753 0.0774 0.036 Uiso 1 1 calc R
C2 C 0.3749(2) 0.9741(2) 0.04915(7) 0.0263(4) Uani 1 1 d .
H2 H 0.4396 1.0064 0.0754 0.032 Uiso 1 1 calc R
C3 C 0.3970(2) 1.1242(2) 0.02949(6) 0.0280(5) Uani 1 1 d .
C4 C 0.3240(3) 1.2022(3) 0.05354(7) 0.0348(5) Uani 1 1 d .
H4A H 0.3117 1.2713 0.0338 0.042 Uiso 1 1 calc R
H4B H 0.3923 1.2644 0.0770 0.042 Uiso 1 1 calc R
C5 C 0.1659(3) 1.0864(3) 0.07268(8) 0.0375(5) Uani 1 1 d .
H5 H 0.1168 1.1366 0.0882 0.045 Uiso 1 1 calc R
C6 C 0.0663(3) 0.9807(3) 0.03699(8) 0.0419(6) Uani 1 1 d .
H6 H -0.0019 0.9964 0.0200 0.050 Uiso 1 1 calc R
C7 C 0.0896(3) 0.8628(3) 0.03324(8) 0.0364(5) Uani 1 1 d .
H7 H 0.0407 0.7827 0.0131 0.044 Uiso 1 1 calc R
C8 C 0.1857(3) 0.9730(3) 0.10088(7) 0.0366(5) Uani 1 1 d .
H8A H 0.0947 0.9107 0.1186 0.044 Uiso 1 1 calc R
H8B H 0.2760 1.0253 0.1196 0.044 Uiso 1 1 calc R
C9 C 0.3341(2) 0.7745(2) -0.00662(7) 0.0285(5) Uani 1 1 d .
H9 H 0.2357 0.7090 0.0084 0.034 Uiso 1 1 calc R
C10 C 0.3006(2) 0.8275(3) -0.04980(7) 0.0321(5) Uani 1 1 d .
H10A H 0.2110 0.7400 -0.0629 0.038 Uiso 1 1 calc R
H10B H 0.2726 0.9058 -0.0436 0.038 Uiso 1 1 calc R
C11 C 0.4287(2) 0.8923(3) -0.08281(7) 0.0300(5) Uani 1 1 d .
C12 C 0.4047(3) 0.8263(3) -0.12359(8) 0.0406(6) Uani 1 1 d .
H12 H 0.3105 0.7381 -0.1299 0.049 Uiso 1 1 calc R
C13 C 0.5170(3) 0.8883(4) -0.15502(8) 0.0498(7) Uani 1 1 d .
H13 H 0.4987 0.8418 -0.1824 0.060 Uiso 1 1 calc R
C14 C 0.6558(3) 1.0179(3) -0.14650(9) 0.0470(6) Uani 1 1 d .
H14 H 0.7318 1.0611 -0.1680 0.056 Uiso 1 1 calc R
C15 C 0.6815(3) 1.0832(3) -0.10612(9) 0.0415(6) Uani 1 1 d .
H15 H 0.7762 1.1710 -0.1000 0.050 Uiso 1 1 calc R
C16 C 0.5698(3) 1.0214(3) -0.07434(8) 0.0361(5) Uani 1 1 d .
H16 H 0.5896 1.0672 -0.0469 0.043 Uiso 1 1 calc R
C17 C 0.4150(3) 0.6841(3) -0.01247(7) 0.0320(5) Uani 1 1 d .
C18 C 0.6252(3) 0.6667(3) 0.02112(11) 0.0537(7) Uani 1 1 d .
H18A H 0.6176 0.6326 0.0508 0.081 Uiso 1 1 calc R
H18B H 0.7312 0.7408 0.0145 0.081 Uiso 1 1 calc R
H18C H 0.5896 0.5795 0.0019 0.081 Uiso 1 1 calc R
C19 C 0.5337(2) 0.8502(2) 0.04587(7) 0.0292(5) Uani 1 1 d .
C20 C 0.4679(3) 0.7693(3) 0.08919(8) 0.0373(5) Uani 1 1 d .
H20A H 0.3668 0.6812 0.0846 0.056 Uiso 1 1 calc R
H20B H 0.4606 0.8400 0.1090 0.056 Uiso 1 1 calc R
H20C H 0.5349 0.7356 0.1013 0.056 Uiso 1 1 calc R
C21 C 0.6935(3) 0.9867(3) 0.05156(9) 0.0402(6) Uani 1 1 d .
H21A H 0.7571 0.9549 0.0668 0.060 Uiso 1 1 calc R
H21B H 0.6877 1.0656 0.0681 0.060 Uiso 1 1 calc R
H21C H 0.7378 1.0271 0.0234 0.060 Uiso 1 1 calc R

loop_
_atom_site_aniso_label
_atom_site_aniso_U_11
_atom_site_aniso_U_22
_atom_site_aniso_U_33
_atom_site_aniso_U_23
_atom_site_aniso_U_13
_atom_site_aniso_U_12
O1 0.0406(9) 0.0361(9) 0.0382(9) 0.0088(7) 0.0122(7) 0.0198(8)
O2 0.0526(10) 0.0365(9) 0.0420(9) -0.0114(8) 0.0017(8) 0.0232(8)
N1 0.0269(9) 0.0258(9) 0.0271(8) -0.0040(7) -0.0007(7) 0.0144(7)
N2 0.0411(11) 0.0355(10) 0.0370(10) -0.0047(8) -0.0025(9) 0.0265(9)
C1 0.0313(12) 0.0265(11) 0.0308(11) 0.0022(9) 0.0060(9) 0.0137(9)
C2 0.0301(11) 0.0275(10) 0.0223(9) -0.0037(8) -0.0003(8) 0.0151(9)
C3 0.0248(11) 0.0303(11) 0.0284(11) -0.0015(9) -0.0018(9) 0.0133(9)
C4 0.0432(13) 0.0311(11) 0.0357(12) 0.0036(10) 0.0060(10) 0.0227(11)
C5 0.0436(14) 0.0377(13) 0.0409(13) 0.0060(10) 0.0155(11) 0.0276(12)
C6 0.0289(12) 0.0553(15) 0.0460(13) 0.0133(12) 0.0105(10) 0.0244(12)
C7 0.0243(11) 0.0414(13) 0.0371(12) 0.0018(10) 0.0064(9) 0.0116(10)
C8 0.0440(13) 0.0373(13) 0.0312(12) 0.0057(10) 0.0130(10) 0.0223(11)
C9 0.0262(11) 0.0261(11) 0.0303(11) -0.0012(8) 0.0008(9) 0.0110(9)
C10 0.0277(11) 0.0365(13) 0.0314(11) -0.0049(9) -0.0036(9) 0.0155(10)
C11 0.0305(11) 0.0353(12) 0.0284(10) 0.0003(9) -0.0017(9) 0.0195(10)
C12 0.0449(14) 0.0489(15) 0.0352(13) -0.0029(11) -0.0041(11) 0.0288(12)
C13 0.0634(19) 0.076(2) 0.0268(12) -0.0029(12) -0.0008(12) 0.0477(17)
C14 0.0546(17) 0.0632(18) 0.0393(13) 0.0156(13) 0.0142(12) 0.0416(15)
C15 0.0382(13) 0.0403(13) 0.0514(15) 0.0066(11) 0.0084(11) 0.0235(11)
C16 0.0364(12) 0.0386(13) 0.0356(12) -0.0005(10) 0.0030(10) 0.0204(11)
C17 0.0368(12) 0.0270(11) 0.0310(11) -0.0009(9) 0.0048(9) 0.0151(10)
C18 0.0586(17) 0.0555(16) 0.0676(18) -0.0126(14) -0.0095(15) 0.0439(14)
C19 0.0292(11) 0.0287(11) 0.0334(11) -0.0023(9) -0.0018(9) 0.0172(10)
C20 0.0408(13) 0.0407(13) 0.0353(12) 0.0038(10) -0.0022(10) 0.0240(11)
C21 0.0280(12) 0.0365(13) 0.0539(15) -0.0036(11) -0.0030(11) 0.0146(10)

loop_
_atom_type_symbol
_atom_type_description
_atom_type_scat_dispersion_real
_atom_type_scat_dispersion_imag
_atom_type_scat_source
C C 0.0033 0.0016 'International Tables Vol C Tables 4.2.6.8 and 6.1.1.4'
H H 0.0000 0.0000 'International Tables Vol C Tables 4.2.6.8 and 6.1.1.4'
N N 0.0061 0.0033 'International Tables Vol C Tables 4.2.6.8 and 6.1.1.4'
O O 0.0106 0.0060 'International Tables Vol C Tables 4.2.6.8 and 6.1.1.4'

loop_
_geom_angle_atom_site_label_1
_geom_angle_atom_site_label_2
_geom_angle_atom_site_label_3
_geom_angle
C2 N1 C9 119.67(17)
C2 N1 C19 114.92(17)
C9 N1 C19 109.15(15)
C17 N2 C18 122.6(2)
C17 N2 C19 113.39(17)
C18 N2 C19 122.7(2)
C7 C1 C8 100.33(18)
C7 C1 C2 112.12(17)
C8 C1 C2 106.75(17)
C7 C1 H1 112.3
C8 C1 H1 112.3
C2 C1 H1 112.3
N1 C2 C3 113.94(17)
N1 C2 C1 117.89(17)
C3 C2 C1 109.37(17)
N1 C2 H2 104.7
C3 C2 H2 104.7
C1 C2 H2 104.7
O1 C3 C4 120.50(19)
O1 C3 C2 122.90(19)
C4 C3 C2 116.51(17)
C3 C4 C5 112.42(18)
C3 C4 H4A 109.1
C5 C4 H4A 109.1
C3 C4 H4B 109.1
C5 C4 H4B 109.1
H4A C4 H4B 107.9
C6 C5 C8 100.37(18)
C6 C5 C4 108.69(19)
C8 C5 C4 108.21(19)
C6 C5 H5 112.9
C8 C5 H5 112.9
C4 C5 H5 112.9
C7 C6 C5 110.0(2)
C7 C6 H6 125.0
C5 C6 H6 125.0
C6 C7 C1 109.8(2)
C6 C7 H7 125.1
C1 C7 H7 125.1
C5 C8 C1 100.77(17)
C5 C8 H8A 111.6
C1 C8 H8A 111.6
C5 C8 H8B 111.6
C1 C8 H8B 111.6
H8A C8 H8B 109.4
N1 C9 C17 102.95(17)
N1 C9 C10 115.31(17)
C17 C9 C10 112.60(18)
N1 C9 H9 108.6
C17 C9 H9 108.6
C10 C9 H9 108.6
C11 C10 C9 116.68(18)
C11 C10 H10A 108.1
C9 C10 H10A 108.1
C11 C10 H10B 108.1
C9 C10 H10B 108.1
H10A C10 H10B 107.3
C12 C11 C16 118.1(2)
C12 C11 C10 120.0(2)
C16 C11 C10 121.9(2)
C13 C12 C11 121.1(2)
C13 C12 H12 119.5
C11 C12 H12 119.5
C14 C13 C12 120.4(2)
C14 C13 H13 119.8
C12 C13 H13 119.8
C15 C14 C13 119.1(2)
C15 C14 H14 120.5
C13 C14 H14 120.5
C14 C15 C16 120.9(3)
C14 C15 H15 119.5
C16 C15 H15 119.5
C15 C16 C11 120.5(2)
C15 C16 H16 119.8
C11 C16 H16 119.8
O2 C17 N2 125.9(2)
O2 C17 C9 125.9(2)
N2 C17 C9 108.15(18)
N2 C18 H18A 109.5
N2 C18 H18B 109.5
H18A C18 H18B 109.5
N2 C18 H18C 109.5
H18A C18 H18C 109.5
H18B C18 H18C 109.5
N2 C19 N1 100.43(16)
N2 C19 C21 112.01(18)
N1 C19 C21 109.90(18)
N2 C19 C20 108.37(17)
N1 C19 C20 114.61(17)
C21 C19 C20 111.10(19)
C19 C20 H20A 109.5
C19 C20 H20B 109.5
H20A C20 H20B 109.5
C19 C20 H20C 109.5
H20A C20 H20C 109.5
H20B C20 H20C 109.5
C19 C21 H21A 109.5
C19 C21 H21B 109.5
H21A C21 H21B 109.5
C19 C21 H21C 109.5
H21A C21 H21C 109.5
H21B C21 H21C 109.5

loop_
_geom_bond_atom_site_label_1
_geom_bond_atom_site_label_2
_geom_bond_distance
O1 C3 1.211(2)
O2 C17 1.225(3)
N1 C2 1.458(3)
N1 C9 1.461(3)
N1 C19 1.476(3)
N2 C17 1.334(3)
N2 C18 1.449(3)
N2 C19 1.467(3)
C1 C7 1.517(3)
C1 C8 1.532(3)
C1 C2 1.564(3)
C1 H1 0.9900
C2 C3 1.539(3)
C2 H2 0.9900
C3 C4 1.513(3)
C4 C5 1.546(3)
C4 H4A 0.9800
C4 H4B 0.9800
C5 C6 1.514(4)
C5 C8 1.528(3)
C5 H5 0.9900
C6 C7 1.325(4)
C6 H6 0.9400
C7 H7 0.9400
C8 H8A 0.9800
C8 H8B 0.9800
C9 C17 1.504(3)
C9 C10 1.538(3)
C9 H9 0.9900
C10 C11 1.514(3)
C10 H10A 0.9800
C10 H10B 0.9800
C11 C12 1.391(3)
C11 C16 1.389(3)
C12 C13 1.382(4)
C12 H12 0.9400
C13 C14 1.380(4)
C13 H13 0.9400
C14 C15 1.375(4)
C14 H14 0.9400
C15 C16 1.386(3)
C15 H15 0.9400
C16 H16 0.9400
C18 H18A 0.9700
C18 H18B 0.9700
C18 H18C 0.9700
C19 C21 1.516(3)
C19 C20 1.537(3)
C20 H20A 0.9700
C20 H20B 0.9700
C20 H20C 0.9700
C21 H21A 0.9700
C21 H21B 0.9700
C21 H21C 0.9700

loop_
_geom_torsion_atom_site_label_1
_geom_torsion_atom_site_label_2
_geom_torsion_atom_site_label_3
_geom_torsion_atom_site_label_4
_geom_torsion
C9 N1 C2 C3 -95.9(2)
C19 N1 C2 C3 131.19(19)
C9 N1 C2 C1 34.3(3)
C19 N1 C2 C1 -98.6(2)
C7 C1 C2 N1 -83.8(2)
C8 C1 C2 N1 167.24(18)
C7 C1 C2 C3 48.5(2)
C8 C1 C2 C3 -60.5(2)
N1 C2 C3 O1 -8.5(3)
C1 C2 C3 O1 -142.8(2)
N1 C2 C3 C4 174.85(18)
C1 C2 C3 C4 40.5(2)
O1 C3 C4 C5 145.2(2)
C2 C3 C4 C5 -38.1(3)
C3 C4 C5 C6 -53.3(2)
C3 C4 C5 C8 54.9(2)
C8 C5 C6 C7 -26.3(2)
C4 C5 C6 C7 87.2(2)
C5 C6 C7 C1 0.3(2)
C8 C1 C7 C6 25.7(2)
C2 C1 C7 C6 -87.3(2)
C6 C5 C8 C1 40.3(2)
C4 C5 C8 C1 -73.5(2)
C7 C1 C8 C5 -40.1(2)
C2 C1 C8 C5 76.9(2)
C2 N1 C9 C17 -156.50(17)
C19 N1 C9 C17 -21.2(2)
C2 N1 C9 C10 80.5(2)
C19 N1 C9 C10 -144.18(18)
N1 C9 C10 C11 73.9(2)
C17 C9 C10 C11 -43.9(3)
C9 C10 C11 C12 122.4(2)
C9 C10 C11 C16 -60.3(3)
C16 C11 C12 C13 -0.9(3)
C10 C11 C12 C13 176.5(2)
C11 C12 C13 C14 -0.2(4)
C12 C13 C14 C15 0.9(4)
C13 C14 C15 C16 -0.6(4)
C14 C15 C16 C11 -0.4(4)
C12 C11 C16 C15 1.2(3)
C10 C11 C16 C15 -176.2(2)
C18 N2 C17 O2 -4.7(4)
C19 N2 C17 O2 -172.0(2)
C18 N2 C17 C9 174.3(2)
C19 N2 C17 C9 7.1(2)
N1 C9 C17 O2 -172.3(2)
C10 C9 C17 O2 -47.4(3)
N1 C9 C17 N2 8.7(2)
C10 C9 C17 N2 133.54(19)
C17 N2 C19 N1 -19.4(2)
C18 N2 C19 N1 173.4(2)
C17 N2 C19 C21 -136.0(2)
C18 N2 C19 C21 56.8(3)
C17 N2 C19 C20 101.1(2)
C18 N2 C19 C20 -66.1(3)
C2 N1 C19 N2 162.12(17)
C9 N1 C19 N2 24.5(2)
C2 N1 C19 C21 -79.7(2)
C9 N1 C19 C21 142.62(19)
C2 N1 C19 C20 46.2(2)
C9 N1 C19 C20 -91.4(2)

loop_
_cod_related_entry_id
_cod_related_entry_code
_cod_related_entry_database
1 21190781 ChemSpider
